data_1538412
loop_
_publ_author_name
'Mit'kovskaya, E.V.'
'Mikhailov, Yu.N.'
'Serezhkin, V.N.'
'Gorbunova, Yu.E.'
'Serezhkina, L.B.'

_publ_section_title
;
 X-ray diffraction study of (U O2 (S O4) (N H2 C O N (C H3)2)2)
;
_journal_name_full 'Zhurnal Neorganicheskoi Khimii'
_journal_page_first 2074
_journal_page_last 2079
_journal_volume 49
_journal_year 2004
_chemical_formula_sum 'C6 H16 N4 O8 S U'
_chemical_name_systematic '((N H2) C O N (C H3)2)2 (U O2) (S O4)'
_space_group_IT_number 14
_symmetry_space_group_name_Hall '-P 2yn'
_symmetry_space_group_name_H-M 'P 1 21/n 1'
_cell_angle_alpha 90
_cell_angle_beta 103.76
_cell_angle_gamma 90
_cell_formula_units_Z 8
_cell_length_a 14.496
_cell_length_b 8.712
_cell_length_c 24.069
_cell_volume 2952.417
_citation_journal_id_ASTM ZNOKAQ
_cod_data_source_file Mitkovskaya_ZNOKAQ_2004_602.cif
_cod_data_source_block C6H16N4O8S1U1
_cod_original_sg_symbol_Hall '-P 2ybc (x-z,y,z)'
_cod_original_formula_sum 'C6 H16 N4 O8 S1 U1'
_cod_database_code 1538412

loop_
_symmetry_equiv_pos_as_xyz
x,y,z
-x+1/2,y+1/2,-z+1/2
-x,-y,-z
x-1/2,-y-1/2,z-1/2

loop_
_atom_site_label
_atom_site_type_symbol
_atom_site_fract_x
_atom_site_fract_y
_atom_site_fract_z
_atom_site_occupancy
_atom_site_U_iso_or_equiv
C3 C+4 0.4675 0.49 0.3 1 0.0
H31 H+1 0.5992 -0.0431 0.626 1 0.0
N7 N-3 0.6316 -0.229 0.5523 1 0.0
H24 H+1 0.5349 -0.4006 0.5647 1 0.0
N5 N-3 0.8971 0.632 0.4624 1 0.0
H10 H+1 0.5402 0.8107 0.3681 1 0.0
H6 H+1 0.951 0.8514 0.392 1 0.0
H26 H+1 0.3286 0.4399 0.2587 1 0.0
H21 H+1 0.6369 0.4301 0.3525 1 0.0
H15 H+1 0.5514 -0.3979 0.1085 1 0.0
H22 H+1 0.6139 -0.3338 0.6284 1 0.0
N8 N-3 0.6433 -0.006 0.6012 1 0.0
H12 H+1 0.4697 0.6884 0.4005 1 0.0
C9 C-2 0.532 -0.446 0.1466 1 0.0
N3 N-3 0.3727 0.512 0.2864 1 0.0
O7 O-2 0.376 0.0553 0.1497 1 0.0
O16 O-2 0.7307 -0.023 0.3186 1 0.0
H17 H+1 0.5951 -0.3606 0.4766 1 0.0
H4 H+1 0.9884 0.7078 0.4116 1 0.0
H8 H+1 0.3615 -0.2155 0.1308 1 0.0
O13 O-2 0.7241 -0.039 0.5341 1 0.0
C10 C-2 0.657 -0.328 0.5095 1 0.0
O4 O-2 0.5865 0.092 0.3308 1 0.0
S1 S+6 0.3213 0.1987 0.1336 1 0.0
H11 H+1 0.4226 0.7623 0.3306 1 0.0
O12 O-2 0.83 0.4017 0.4699 1 0.0
H25 H+1 0.3415 0.6033 0.3022 1 0.0
H18 H+1 0.7088 -0.2714 0.4901 1 0.0
U2 U+6 0.76681 0.16473 0.48377 1 0.0
O10 O-2 0.7374 0.2031 0.3782 1 0.0
C4 C+4 0.911 0.659 0.5244 1 0.0
N4 N-3 0.6373 -0.246 0.2259 1 0.0
H30 H+1 0.8239 0.374 0.3663 1 0.0
O11 O-2 0.8764 0.078 0.4846 1 0.0
O2 O-2 0.5725 0.1623 0.2069 1 0.0
H7 H+1 0.3604 -0.2862 0.2 1 0.0
N2 N-3 0.4894 -0.324 0.1747 1 0.0
H9 H+1 0.3516 -0.4162 0.1419 1 0.0
H28 H+1 0.6716 -0.328 0.2078 1 0.0
H27 H+1 0.6787 -0.1772 0.2567 1 0.0
H14 H+1 0.4806 -0.5378 0.1328 1 0.0
N6 N-3 0.8531 0.472 0.3842 1 0.0
O5 O-2 0.6905 -0.0287 0.4118 1 0.0
U1 U+6 0.48006 0.13247 0.24224 1 0.0
H13 H+1 0.5951 -0.4906 0.1754 1 0.0
H1 H+1 0.9499 0.7688 0.5363 1 0.0
O3 O-2 0.3661 0.3079 0.1795 1 0.0
H29 H+1 0.8766 0.5514 0.3594 1 0.0
S2 S+6 0.6871 0.0572 0.352 1 0.0
O6 O-2 0.8345 0.244 0.579 1 0.0
C7 C-2 0.385 -0.309 0.1608 1 0.0
H32 H+1 0.6716 0.1029 0.6101 1 0.0
O14 O-2 0.2218 0.181 0.1311 1 0.0
H2 H+1 0.8419 0.6702 0.5351 1 0.0
N1 N-3 0.5225 0.585 0.3355 1 0.0
H5 H+1 0.8702 0.7795 0.392 1 0.0
O1 O-2 0.5053 -0.1252 0.2369 1 0.0
H19 H+1 0.6633 0.6126 0.3269 1 0.0
H20 H+1 0.6522 0.5926 0.3986 1 0.0
O15 O-2 0.6577 0.256 0.4845 1 0.0
C1 C+4 0.8603 0.501 0.4403 1 0.0
C5 C-2 0.667 -0.093 0.5622 1 0.0
H16 H+1 0.6907 -0.4351 0.5305 1 0.0
O8 O-2 0.389 0.0973 0.2777 1 0.0
O9 O-2 0.503 0.3818 0.2782 1 0.0
H3 H+1 0.9513 0.5679 0.5499 1 0.0
C2 C+4 0.5434 -0.232 0.2124 1 0.0
C12 C-2 0.57 -0.3 0.5866 1 0.0
C11 C-2 0.6249 0.552 0.355 1 0.0
H23 H+1 0.517 -0.2171 0.5928 1 0.0
C8 C-2 0.4857 0.72 0.3598 1 0.0
C6 C-2 0.9271 0.749 0.4284 1 0.0
